data_4038637
loop_
_publ_author_name
'Hosseini, Seyyedamirhossein'
'Thapa, Bishnu'
'Medeiros, Maria Jose'
'Pasciak, Erick M.'
'Pence, Michael A.'
'Twum, Eric B.'
'Karty, Jonathan A.'
'Gao, Xinfeng'
'Mubarak, Mohammad S.'
'Raghavachari, Krishnan'
'Peters, Dennis G.'

_publ_section_title
;
 Electrosynthesis of a Biaurone by Controlled Dimerization of Flavone:
 Mechanistic Insight and Large-Scale Application.
;
_journal_name_full 'The Journal of organic chemistry'
_journal_paper_doi 10.1021/acs.joc.0c01220
_journal_year 2020
_chemical_formula_moiety 'C30 H26 O4'
_chemical_formula_sum 'C30 H26 O4'
_chemical_formula_weight 450.53
_space_group_IT_number 14
_space_group_name_Hall '-P 2yn'
_space_group_name_H-M_alt 'P 1 21/n 1'
_symmetry_cell_setting monoclinic
_symmetry_space_group_name_H-M 'P 1 21/n 1'
_atom_sites_solution_hydrogens difmap
_atom_sites_solution_primary other
_audit_creation_date 2017-10-10
_audit_creation_method CRYSTALS_ver_14.61_build_6236
_cell_angle_alpha 90
_cell_angle_beta 98.767(3)
_cell_angle_gamma 90
_cell_formula_units_Z 4
_cell_length_a 11.7533(10)
_cell_length_b 7.0684(6)
_cell_length_c 28.577(2)
_cell_measurement_reflns_used 9923
_cell_measurement_temperature 173
_cell_measurement_theta_max 28
_cell_measurement_theta_min 3
_cell_volume 2346.4(3)
_computing_cell_refinement 'Apex2 (Bruker AXS, 2006)'
_computing_data_collection 'Apex2 (Bruker AXS, 2006)'
_computing_data_reduction 'Apex2 (Bruker AXS, 2006)'
_computing_molecular_graphics 'CAMERON (Watkin et al., 1996)'
_computing_publication_material 'CRYSTALS (Betteridge et al., 2003)'
_computing_structure_refinement 'CRYSTALS (Betteridge et al., 2003)'
_computing_structure_solution 'Superflip (Palatinus & Chapuis, 2007)'
_diffrn_ambient_temperature 173
_diffrn_measured_fraction_theta_full 0.992
_diffrn_measured_fraction_theta_max 0.971
_diffrn_measurement_device Area
_diffrn_measurement_device_type 'Bruker Kappa Apex2'
_diffrn_measurement_method '\f & \w scans'
_diffrn_radiation_monochromator graphite
_diffrn_radiation_type 'Mo K\a'
_diffrn_radiation_wavelength 0.71073
_diffrn_reflns_av_R_equivalents 0.029
_diffrn_reflns_limit_h_max 15
_diffrn_reflns_limit_h_min -14
_diffrn_reflns_limit_k_max 8
_diffrn_reflns_limit_k_min -9
_diffrn_reflns_limit_l_max 37
_diffrn_reflns_limit_l_min -37
_diffrn_reflns_number 15557
_diffrn_reflns_theta_full 25.193
_diffrn_reflns_theta_max 27.685
_diffrn_reflns_theta_min 1.442
_diffrn_standards_number 0
_exptl_absorpt_coefficient_mu 0.084
_exptl_absorpt_correction_T_max 0.99
_exptl_absorpt_correction_T_min 0.99
_exptl_absorpt_correction_type multi-scan
_exptl_absorpt_process_details 'SADABS (Siemens, 1996)'
_exptl_crystal_colour colorless
_exptl_crystal_density_diffrn 1.275
_exptl_crystal_density_method 'not measured'
_exptl_crystal_description rod
_exptl_crystal_F_000 952
_exptl_crystal_size_max 0.350
_exptl_crystal_size_mid 0.100
_exptl_crystal_size_min 0.100
_refine_diff_density_max 0.35
_refine_diff_density_min -0.23
_refine_ls_extinction_method None
_refine_ls_goodness_of_fit_ref 1.0047
_refine_ls_hydrogen_treatment mixed
_refine_ls_matrix_type full
_refine_ls_number_parameters 315
_refine_ls_number_reflns 5319
_refine_ls_number_restraints 4
_refine_ls_R_factor_all 0.0518
_refine_ls_R_factor_gt 0.0425
_refine_ls_shift/su_max 0.0007950
_refine_ls_shift/su_mean 0.0000767
_refine_ls_structure_factor_coef Fsqd
_refine_ls_weighting_details
;
 Method= Modified Sheldrick 
 w=1/[\s^2^(F^2^) + ( 0.04P)^2^ + 1.15P] 
 ,where P=(max(Fo^2^,0) + 2Fc^2^)/3 
;
_refine_ls_weighting_scheme calc
_refine_ls_wR_factor_all 0.1110
_refine_ls_wR_factor_gt 0.1039
_refine_ls_wR_factor_ref 0.1108
_reflns_limit_h_max 15
_reflns_limit_h_min -15
_reflns_limit_k_max 9
_reflns_limit_k_min 0
_reflns_limit_l_max 37
_reflns_limit_l_min 0
_reflns_number_gt 4478
_reflns_number_total 5340
_reflns_threshold_expression I>2.0\s(I)
_oxford_diffrn_Wilson_B_factor 0.00
_oxford_diffrn_Wilson_scale 0.00
_oxford_refine_ls_r_factor_ref 0.0517
_oxford_refine_ls_scale 0.12369(5)
_oxford_reflns_number_all 5321
_oxford_reflns_threshold_expression_ref I>-3.0\s(I)
_oxford_structure_analysis_title 'mo_17141_0m in P2(1)/n'
_cod_data_source_file jo0c01220_si_001.cif
_cod_data_source_block 17141
_cod_depositor_comments
;
The following automatic conversions were performed:

data item '_atom_sites_solution_primary' value 'Other' was changed to
'other' in accordance with the
/home/data/users/saulius/crontab/automatic-downloads/rss-feeds/ACS/lib/dictionaries/cif_core.dic
dictionary named 'cif_core.dic' version 2.4.2 last updated on
2011-04-26.

Automatic conversion script
Id: cif_fix_values 7556 2019-12-06 15:28:31Z antanas 
;
_cod_original_cell_volume 2346.3(3)
_cod_original_sg_symbol_H-M 'P 21/n '
_cod_database_code 4038637

loop_
_symmetry_equiv_pos_as_xyz
x,y,z
-x,-y,-z
x+1/2,-y+1/2,z+1/2
-x+1/2,y+1/2,-z+1/2

loop_
_atom_site_label
_atom_site_type_symbol
_atom_site_fract_x
_atom_site_fract_y
_atom_site_fract_z
_atom_site_U_iso_or_equiv
_atom_site_occupancy
_atom_site_adp_type
_atom_site_refinement_flags_posn
_atom_site_refinement_flags_adp
_atom_site_refinement_flags_occupancy
_atom_site_disorder_assembly
_atom_site_disorder_group
_atom_site_attached_hydrogens
O1 O 0.98519(9) -0.28093(14) 0.52117(3) 0.0305 1.0000 Uani D . . . . .
O2 O 0.95495(8) -0.00718(14) 0.57756(3) 0.0284 1.0000 Uani . . . . . .
O3 O 1.06570(8) 0.63534(14) 0.62326(3) 0.0269 1.0000 Uani . . . . . .
O4 O 1.26712(9) 0.6295(2) 0.66954(4) 0.0454 1.0000 Uani D . . . . .
C1 C 0.88970(11) -0.21485(18) 0.49383(4) 0.0232 1.0000 Uani . . . . . .
C2 C 0.84938(13) -0.3162(2) 0.45268(5) 0.0303 1.0000 Uani . . . . . .
C3 C 0.75270(16) -0.2557(2) 0.42329(5) 0.0411 1.0000 Uani . . . . . .
C4 C 0.69402(18) -0.0942(3) 0.43379(6) 0.0528 1.0000 Uani . . . . . .
C5 C 0.73418(15) 0.0066(2) 0.47431(5) 0.0410 1.0000 Uani . . . . . .
C6 C 0.83190(12) -0.05072(18) 0.50526(4) 0.0236 1.0000 Uani . . . . . .
C7 C 0.87468(11) 0.05473(18) 0.54910(4) 0.0211 1.0000 Uani . . . . . .
C8 C 0.82171(11) 0.24355(18) 0.55805(4) 0.0220 1.0000 Uani . . . . . .
C9 C 0.86378(10) 0.32081(17) 0.60773(4) 0.0174 1.0000 Uani . . . . . .
C10 C 0.83186(10) 0.53476(16) 0.61031(4) 0.0170 1.0000 Uani . . . . . .
C11 C 0.89221(10) 0.62761(18) 0.65616(4) 0.0196 1.0000 Uani . . . . . .
C12 C 1.02179(10) 0.63253(17) 0.65988(4) 0.0193 1.0000 Uani . . . . . .
C13 C 1.09584(11) 0.63458(18) 0.70642(4) 0.0220 1.0000 Uani . . . . . .
C14 C 1.05109(12) 0.6381(2) 0.74922(5) 0.0301 1.0000 Uani . . . . . .
C15 C 1.12254(14) 0.6338(3) 0.79222(5) 0.0407 1.0000 Uani . . . . . .
C16 C 1.24105(14) 0.6228(3) 0.79344(6) 0.0458 1.0000 Uani . . . . . .
C17 C 1.28771(13) 0.6207(3) 0.75248(6) 0.0441 1.0000 Uani . . . . . .
C18 C 1.21634(11) 0.6291(2) 0.70867(5) 0.0309 1.0000 Uani . . . . . .
C19 C 0.82566(10) 0.20169(17) 0.64663(4) 0.0186 1.0000 Uani . . . . . .
C20 C 0.71723(11) 0.11887(19) 0.64290(5) 0.0262 1.0000 Uani . . . . . .
C21 C 0.68516(13) 0.0149(2) 0.68017(5) 0.0323 1.0000 Uani . . . . . .
C22 C 0.76094(13) -0.0082(2) 0.72171(5) 0.0325 1.0000 Uani . . . . . .
C23 C 0.86938(13) 0.0717(2) 0.72599(5) 0.0302 1.0000 Uani . . . . . .
C24 C 0.90129(11) 0.17488(18) 0.68878(4) 0.0229 1.0000 Uani . . . . . .
C25 C 0.70279(10) 0.57063(17) 0.60287(4) 0.0189 1.0000 Uani . . . . . .
C26 C 0.64624(12) 0.6235(2) 0.55855(5) 0.0304 1.0000 Uani . . . . . .
C27 C 0.52798(13) 0.6554(3) 0.55073(6) 0.0433 1.0000 Uani . . . . . .
C28 C 0.46466(12) 0.6344(2) 0.58732(6) 0.0384 1.0000 Uani . . . . . .
C29 C 0.51931(12) 0.5814(2) 0.63155(5) 0.0314 1.0000 Uani . . . . . .
C30 C 0.63737(11) 0.55031(19) 0.63926(4) 0.0247 1.0000 Uani . . . . . .
H21 H 0.8884 -0.4274 0.4452 0.0330 1.0000 Uiso R . . . . .
H31 H 0.7257 -0.3254 0.3954 0.0445 1.0000 Uiso R . . . . .
H41 H 0.6272 -0.0535 0.4133 0.0586 1.0000 Uiso R . . . . .
H51 H 0.6949 0.1181 0.4813 0.0456 1.0000 Uiso R . . . . .
H81 H 0.8407 0.3320 0.5354 0.0238 1.0000 Uiso R . . . . .
H82 H 0.7405 0.2292 0.5544 0.0238 1.0000 Uiso R . . . . .
H91 H 0.9454 0.3139 0.6121 0.0182 1.0000 Uiso R . . . . .
H101 H 0.8610 0.5957 0.5850 0.0174 1.0000 Uiso R . . . . .
H111 H 0.8726 0.5585 0.6823 0.0214 1.0000 Uiso R . . . . .
H112 H 0.8650 0.7538 0.6573 0.0214 1.0000 Uiso R . . . . .
H141 H 0.9701 0.6456 0.7485 0.0337 1.0000 Uiso R . . . . .
H151 H 1.0907 0.6357 0.8208 0.0473 1.0000 Uiso R . . . . .
H161 H 1.2902 0.6181 0.8231 0.0498 1.0000 Uiso R . . . . .
H171 H 1.3688 0.6140 0.7537 0.0506 1.0000 Uiso R . . . . .
H201 H 0.6645 0.1333 0.6144 0.0279 1.0000 Uiso R . . . . .
H211 H 0.6108 -0.0408 0.6770 0.0363 1.0000 Uiso R . . . . .
H221 H 0.7391 -0.0787 0.7472 0.0366 1.0000 Uiso R . . . . .
H231 H 0.9221 0.0570 0.7545 0.0321 1.0000 Uiso R . . . . .
H241 H 0.9762 0.2282 0.6918 0.0243 1.0000 Uiso R . . . . .
H261 H 0.6889 0.6375 0.5331 0.0338 1.0000 Uiso R . . . . .
H271 H 0.4907 0.6909 0.5201 0.0472 1.0000 Uiso R . . . . .
H281 H 0.3840 0.6564 0.5819 0.0422 1.0000 Uiso R . . . . .
H291 H 0.4759 0.5674 0.6568 0.0352 1.0000 Uiso R . . . . .
H301 H 0.6743 0.5139 0.6698 0.0262 1.0000 Uiso R . . . . .
H1 H 0.9970(15) -0.212(2) 0.5454(5) 0.0420(18) 1.0000 Uiso D . . . . .
H2 H 1.2095(16) 0.638(3) 0.6464(6) 0.0648(19) 1.0000 Uiso D . . . . .

loop_
_atom_site_aniso_label
_atom_site_aniso_U_11
_atom_site_aniso_U_22
_atom_site_aniso_U_33
_atom_site_aniso_U_23
_atom_site_aniso_U_13
_atom_site_aniso_U_12
O1 0.0339(5) 0.0291(5) 0.0292(5) -0.0085(4) 0.0073(4) 0.0080(4)
O2 0.0310(5) 0.0274(5) 0.0257(5) -0.0054(4) 0.0007(4) 0.0091(4)
O3 0.0207(4) 0.0372(5) 0.0238(4) -0.0041(4) 0.0070(3) -0.0007(4)
O4 0.0175(5) 0.0799(9) 0.0398(6) -0.0193(6) 0.0071(4) -0.0017(5)
C1 0.0314(7) 0.0203(6) 0.0204(6) 0.0003(5) 0.0115(5) -0.0014(5)
C2 0.0455(8) 0.0222(6) 0.0255(6) -0.0056(5) 0.0129(6) -0.0017(6)
C3 0.0629(11) 0.0331(8) 0.0252(7) -0.0107(6) -0.0004(7) 0.0000(8)
C4 0.0707(12) 0.0449(10) 0.0341(8) -0.0138(7) -0.0194(8) 0.0180(9)
C5 0.0566(10) 0.0317(8) 0.0301(7) -0.0093(6) -0.0087(7) 0.0156(7)
C6 0.0338(7) 0.0198(6) 0.0176(5) -0.0020(5) 0.0054(5) 0.0011(5)
C7 0.0254(6) 0.0202(6) 0.0188(5) -0.0007(4) 0.0072(5) 0.0017(5)
C8 0.0280(6) 0.0207(6) 0.0171(5) -0.0022(4) 0.0030(5) 0.0048(5)
C9 0.0173(5) 0.0183(6) 0.0170(5) -0.0016(4) 0.0034(4) 0.0024(4)
C10 0.0169(5) 0.0177(6) 0.0167(5) -0.0010(4) 0.0036(4) 0.0014(4)
C11 0.0179(6) 0.0202(6) 0.0209(5) -0.0041(4) 0.0035(4) 0.0006(5)
C12 0.0192(6) 0.0165(6) 0.0225(6) -0.0036(4) 0.0044(4) -0.0001(5)
C13 0.0192(6) 0.0214(6) 0.0250(6) -0.0050(5) 0.0018(5) -0.0012(5)
C14 0.0243(7) 0.0395(8) 0.0260(6) -0.0025(6) 0.0022(5) -0.0047(6)
C15 0.0387(8) 0.0573(10) 0.0244(7) -0.0021(7) -0.0004(6) -0.0056(8)
C16 0.0386(9) 0.0581(11) 0.0346(8) -0.0089(7) -0.0140(7) 0.0011(8)
C17 0.0215(7) 0.0614(11) 0.0457(9) -0.0172(8) -0.0070(6) 0.0033(7)
C18 0.0202(6) 0.0367(8) 0.0349(7) -0.0123(6) 0.0017(5) 0.0003(6)
C19 0.0213(6) 0.0153(5) 0.0199(5) -0.0026(4) 0.0059(4) 0.0030(5)
C20 0.0243(6) 0.0247(7) 0.0301(6) -0.0034(5) 0.0052(5) -0.0008(5)
C21 0.0312(7) 0.0233(7) 0.0468(8) -0.0047(6) 0.0198(6) -0.0050(6)
C22 0.0486(9) 0.0215(7) 0.0327(7) 0.0010(5) 0.0234(6) 0.0009(6)
C23 0.0428(8) 0.0271(7) 0.0212(6) 0.0022(5) 0.0073(5) 0.0050(6)
C24 0.0244(6) 0.0225(6) 0.0220(6) 0.0000(5) 0.0046(5) 0.0013(5)
C25 0.0175(6) 0.0152(5) 0.0235(6) -0.0018(4) 0.0021(4) 0.0015(4)
C26 0.0247(7) 0.0381(8) 0.0282(7) 0.0092(6) 0.0034(5) 0.0048(6)
C27 0.0269(8) 0.0609(11) 0.0391(8) 0.0174(8) -0.0046(6) 0.0092(7)
C28 0.0172(6) 0.0446(9) 0.0523(9) 0.0081(7) 0.0014(6) 0.0068(6)
C29 0.0218(7) 0.0365(8) 0.0373(7) -0.0009(6) 0.0096(5) 0.0028(6)
C30 0.0214(6) 0.0297(7) 0.0233(6) -0.0015(5) 0.0042(5) 0.0032(5)

loop_
_atom_type_symbol
_atom_type_scat_dispersion_real
_atom_type_scat_dispersion_imag
_atom_type_scat_Cromer_Mann_a1
_atom_type_scat_Cromer_Mann_b1
_atom_type_scat_Cromer_Mann_a2
_atom_type_scat_Cromer_Mann_b2
_atom_type_scat_Cromer_Mann_a3
_atom_type_scat_Cromer_Mann_b3
_atom_type_scat_Cromer_Mann_a4
_atom_type_scat_Cromer_Mann_b4
_atom_type_scat_Cromer_Mann_c
_atom_type_scat_source
C 0.0033 0.0016 2.3100 20.8439 1.0200 10.2075 1.5886 0.5687 0.8650 51.6512 0.2156 'International Tables Vol C 4.2.6.8 and 6.1.1.4'
H 0.0000 0.0000 0.4930 10.5109 0.3229 26.1257 0.1402 3.1424 0.0408 57.7998 0.0030 'International Tables Vol C 4.2.6.8 and 6.1.1.4'
O 0.0106 0.0060 3.0485 13.2771 2.2868 5.7011 1.5463 0.3239 0.8670 32.9089 0.2508 'International Tables Vol C 4.2.6.8 and 6.1.1.4'

loop_
_geom_angle_atom_site_label_1
_geom_angle_site_symmetry_1
_geom_angle_atom_site_label_2
_geom_angle_site_symmetry_2
_geom_angle_atom_site_label_3
_geom_angle_site_symmetry_3
_geom_angle
_geom_angle_publ_flag
C1 . O1 . H1 . 107.1(12) no
C18 . O4 . H2 . 103.8(14) no
O1 . C1 . C2 . 117.09(12) yes
O1 . C1 . C6 . 122.62(11) yes
C2 . C1 . C6 . 120.29(13) yes
C1 . C2 . C3 . 119.85(13) yes
C1 . C2 . H21 . 120.0 no
C3 . C2 . H21 . 120.2 no
C2 . C3 . C4 . 121.00(14) yes
C2 . C3 . H31 . 119.4 no
C4 . C3 . H31 . 119.6 no
C3 . C4 . C5 . 119.18(15) yes
C3 . C4 . H41 . 120.4 no
C5 . C4 . H41 . 120.4 no
C4 . C5 . C6 . 121.61(14) yes
C4 . C5 . H51 . 119.4 no
C6 . C5 . H51 . 119.0 no
C1 . C6 . C5 . 118.08(12) yes
C1 . C6 . C7 . 119.89(12) yes
C5 . C6 . C7 . 122.03(12) yes
C6 . C7 . O2 . 120.61(11) yes
C6 . C7 . C8 . 119.54(11) yes
O2 . C7 . C8 . 119.83(11) yes
C7 . C8 . C9 . 112.87(10) yes
C7 . C8 . H81 . 108.7 no
C9 . C8 . H81 . 108.6 no
C7 . C8 . H82 . 108.7 no
C9 . C8 . H82 . 108.4 no
H81 . C8 . H82 . 109.5 no
C8 . C9 . C10 . 110.05(9) yes
C8 . C9 . C19 . 113.09(10) yes
C10 . C9 . C19 . 113.77(9) yes
C8 . C9 . H91 . 106.3 no
C10 . C9 . H91 . 106.8 no
C19 . C9 . H91 . 106.3 no
C9 . C10 . C11 . 111.73(9) yes
C9 . C10 . C25 . 113.35(9) yes
C11 . C10 . C25 . 111.62(9) yes
C9 . C10 . H101 . 106.6 no
C11 . C10 . H101 . 106.4 no
C25 . C10 . H101 . 106.6 no
C10 . C11 . C12 . 113.48(9) yes
C10 . C11 . H111 . 108.4 no
C12 . C11 . H111 . 108.6 no
C10 . C11 . H112 . 108.4 no
C12 . C11 . H112 . 108.5 no
H111 . C11 . H112 . 109.5 no
C11 . C12 . O3 . 119.18(10) yes
C11 . C12 . C13 . 120.91(10) yes
O3 . C12 . C13 . 119.91(11) yes
C12 . C13 . C14 . 122.57(11) yes
C12 . C13 . C18 . 119.48(11) yes
C14 . C13 . C18 . 117.94(12) yes
C13 . C14 . C15 . 121.20(13) yes
C13 . C14 . H141 . 119.3 no
C15 . C14 . H141 . 119.5 no
C14 . C15 . C16 . 119.71(14) yes
C14 . C15 . H151 . 120.0 no
C16 . C15 . H151 . 120.3 no
C15 . C16 . C17 . 120.70(14) yes
C15 . C16 . H161 . 119.6 no
C17 . C16 . H161 . 119.7 no
C16 . C17 . C18 . 120.16(14) yes
C16 . C17 . H171 . 120.1 no
C18 . C17 . H171 . 119.8 no
C13 . C18 . C17 . 120.26(13) yes
C13 . C18 . O4 . 122.17(12) yes
C17 . C18 . O4 . 117.57(13) yes
C9 . C19 . C20 . 123.17(11) yes
C9 . C19 . C24 . 119.17(11) yes
C20 . C19 . C24 . 117.65(11) yes
C19 . C20 . C21 . 120.99(13) yes
C19 . C20 . H201 . 119.3 no
C21 . C20 . H201 . 119.7 no
C20 . C21 . C22 . 120.39(13) yes
C20 . C21 . H211 . 119.9 no
C22 . C21 . H211 . 119.7 no
C21 . C22 . C23 . 119.53(12) yes
C21 . C22 . H221 . 120.5 no
C23 . C22 . H221 . 120.0 no
C22 . C23 . C24 . 120.02(13) yes
C22 . C23 . H231 . 120.2 no
C24 . C23 . H231 . 119.8 no
C19 . C24 . C23 . 121.43(12) yes
C19 . C24 . H241 . 119.0 no
C23 . C24 . H241 . 119.6 no
C10 . C25 . C26 . 120.06(11) yes
C10 . C25 . C30 . 122.10(11) yes
C26 . C25 . C30 . 117.84(11) yes
C25 . C26 . C27 . 121.15(13) yes
C25 . C26 . H261 . 119.5 no
C27 . C26 . H261 . 119.4 no
C26 . C27 . C28 . 120.09(13) yes
C26 . C27 . H271 . 120.0 no
C28 . C27 . H271 . 119.9 no
C27 . C28 . C29 . 119.58(13) yes
C27 . C28 . H281 . 119.9 no
C29 . C28 . H281 . 120.5 no
C28 . C29 . C30 . 120.17(13) yes
C28 . C29 . H291 . 119.7 no
C30 . C29 . H291 . 120.2 no
C25 . C30 . C29 . 121.17(12) yes
C25 . C30 . H301 . 119.2 no
C29 . C30 . H301 . 119.6 no

loop_
_geom_bond_atom_site_label_1
_geom_bond_site_symmetry_1
_geom_bond_atom_site_label_2
_geom_bond_site_symmetry_2
_geom_bond_distance
_geom_bond_publ_flag
O1 . C1 . 1.3494(16) yes
O1 . H1 . 0.841(14) no
O2 . C7 . 1.2284(15) yes
O3 . C12 . 1.2356(14) yes
O4 . C18 . 1.3454(18) yes
O4 . H2 . 0.874(15) no
C1 . C2 . 1.3969(18) yes
C1 . C6 . 1.4077(18) yes
C2 . C3 . 1.374(2) yes
C2 . H21 . 0.950 no
C3 . C4 . 1.390(2) yes
C3 . H31 . 0.950 no
C4 . C5 . 1.380(2) yes
C4 . H41 . 0.950 no
C5 . C6 . 1.398(2) yes
C5 . H51 . 0.950 no
C6 . C7 . 1.4785(16) yes
C7 . C8 . 1.5109(17) yes
C8 . C9 . 1.5312(15) yes
C8 . H81 . 0.950 no
C8 . H82 . 0.950 no
C9 . C10 . 1.5626(16) yes
C9 . C19 . 1.5156(16) yes
C9 . H91 . 0.950 no
C10 . C11 . 1.5387(15) yes
C10 . C25 . 1.5207(16) yes
C10 . H101 . 0.950 no
C11 . C12 . 1.5109(16) yes
C11 . H111 . 0.950 no
C11 . H112 . 0.950 no
C12 . C13 . 1.4744(16) yes
C13 . C14 . 1.4033(18) yes
C13 . C18 . 1.4085(18) yes
C14 . C15 . 1.3788(19) yes
C14 . H141 . 0.950 no
C15 . C16 . 1.390(2) yes
C15 . H151 . 0.950 no
C16 . C17 . 1.366(2) yes
C16 . H161 . 0.950 no
C17 . C18 . 1.398(2) yes
C17 . H171 . 0.950 no
C19 . C20 . 1.3916(18) yes
C19 . C24 . 1.3966(17) yes
C20 . C21 . 1.3924(19) yes
C20 . H201 . 0.950 no
C21 . C22 . 1.381(2) yes
C21 . H211 . 0.950 no
C22 . C23 . 1.382(2) yes
C22 . H221 . 0.950 no
C23 . C24 . 1.3875(18) yes
C23 . H231 . 0.950 no
C24 . H241 . 0.950 no
C25 . C26 . 1.3889(17) yes
C25 . C30 . 1.3917(17) yes
C26 . C27 . 1.392(2) yes
C26 . H261 . 0.950 no
C27 . C28 . 1.381(2) yes
C27 . H271 . 0.950 no
C28 . C29 . 1.380(2) yes
C28 . H281 . 0.950 no
C29 . C30 . 1.3889(18) yes
C29 . H291 . 0.950 no
C30 . H301 . 0.950 no

loop_
_geom_torsion_atom_site_label_1
_geom_torsion_atom_site_label_2
_geom_torsion_atom_site_label_3
_geom_torsion_atom_site_label_4
_geom_torsion
_geom_torsion_site_symmetry_1
_geom_torsion_site_symmetry_2
_geom_torsion_site_symmetry_3
_geom_torsion_site_symmetry_4
_geom_torsion_publ_flag
O1 C1 C2 C3 -179.80(13) . . . . no
C6 C1 C2 C3 -0.2(2) . . . . no
O1 C1 C6 C5 179.48(12) . . . . no
O1 C1 C6 C7 -0.89(19) . . . . no
C2 C1 C6 C5 -0.14(19) . . . . no
C2 C1 C6 C7 179.50(12) . . . . no
C1 C2 C3 C4 0.1(2) . . . . no
C2 C3 C4 C5 0.2(3) . . . . no
C3 C4 C5 C6 -0.6(3) . . . . no
C4 C5 C6 C1 0.5(2) . . . . no
C4 C5 C6 C7 -179.12(15) . . . . no
C1 C6 C7 O2 -5.62(19) . . . . no
C1 C6 C7 C8 172.26(12) . . . . no
C5 C6 C7 O2 174.00(13) . . . . no
C5 C6 C7 C8 -8.12(19) . . . . no
O2 C7 C8 C9 -10.04(17) . . . . no
C6 C7 C8 C9 172.07(11) . . . . no
C7 C8 C9 C10 165.44(10) . . . . no
C7 C8 C9 C19 -66.09(13) . . . . no
C8 C9 C10 C11 -169.01(10) . . . . no
C8 C9 C10 C25 63.83(12) . . . . no
C19 C9 C10 C11 62.89(13) . . . . no
C19 C9 C10 C25 -64.27(13) . . . . no
C8 C9 C19 C20 -39.03(16) . . . . no
C8 C9 C19 C24 142.04(11) . . . . no
C10 C9 C19 C20 87.50(14) . . . . no
C10 C9 C19 C24 -91.43(13) . . . . no
C9 C10 C11 C12 64.36(13) . . . . no
C25 C10 C11 C12 -167.55(10) . . . . no
C9 C10 C25 C26 -97.51(13) . . . . no
C9 C10 C25 C30 81.78(14) . . . . no
C11 C10 C25 C26 135.27(12) . . . . no
C11 C10 C25 C30 -45.44(15) . . . . no
C10 C11 C12 O3 27.40(16) . . . . no
C10 C11 C12 C13 -152.79(11) . . . . no
O3 C12 C13 C14 177.77(12) . . . . no
O3 C12 C13 C18 -3.52(19) . . . . no
C11 C12 C13 C14 -2.05(19) . . . . no
C11 C12 C13 C18 176.67(12) . . . . no
C12 C13 C14 C15 177.89(15) . . . . no
C18 C13 C14 C15 -0.9(2) . . . . no
C12 C13 C18 O4 2.7(2) . . . . no
C12 C13 C18 C17 -176.56(14) . . . . no
C14 C13 C18 O4 -178.55(13) . . . . no
C14 C13 C18 C17 2.2(2) . . . . no
C13 C14 C15 C16 -1.0(3) . . . . no
C14 C15 C16 C17 1.6(3) . . . . no
C15 C16 C17 C18 -0.2(3) . . . . no
C16 C17 C18 O4 179.00(18) . . . . no
C16 C17 C18 C13 -1.7(3) . . . . no
C9 C19 C20 C21 -178.22(12) . . . . no
C24 C19 C20 C21 0.73(19) . . . . no
C9 C19 C24 C23 178.10(12) . . . . no
C20 C19 C24 C23 -0.88(19) . . . . no
C19 C20 C21 C22 -0.1(2) . . . . no
C20 C21 C22 C23 -0.4(2) . . . . no
C21 C22 C23 C24 0.3(2) . . . . no
C22 C23 C24 C19 0.4(2) . . . . no
C10 C25 C26 C27 179.39(14) . . . . no
C30 C25 C26 C27 0.1(2) . . . . no
C10 C25 C30 C29 -179.15(12) . . . . no
C26 C25 C30 C29 0.15(19) . . . . no
C25 C26 C27 C28 -0.1(3) . . . . no
C26 C27 C28 C29 -0.1(3) . . . . no
C27 C28 C29 C30 0.3(2) . . . . no
C28 C29 C30 C25 -0.4(2) . . . . no
